data_4076882
loop_
_publ_author_name
'Gonz\'alez, Blanca'
'Cuadrado, Isabel'
'Alonso, Beatriz'
'Casado, Carmen M.'
'Mor\'an, Mois\'es'
'Kaifer, Angel E.'

_publ_section_title
;
 Mixed Cobaltocenium&#x2212;Ferrocene Heterobimetallic Complexes and Their
 Binding Interactions with \b-Cyclodextrin. A Three-State,
 Host&#x2212;Guest System under Redox Control
;
_journal_issue 17
_journal_name_full Organometallics
_journal_page_first 3544
_journal_paper_doi 10.1021/om0202064
_journal_volume 21
_journal_year 2002
_chemical_formula_sum 'C27 H33 Co F12 Fe N2 O P2'
_chemical_formula_weight 806.27
_chemical_name_systematic
; 
 ? 
;
_space_group_IT_number 4
_symmetry_cell_setting monoclinic
_symmetry_space_group_name_Hall 'P 2yb'
_symmetry_space_group_name_H-M 'P 1 21 1'
_atom_sites_solution_hydrogens geom
_atom_sites_solution_primary direct
_atom_sites_solution_secondary difmap
_audit_creation_method SHELXL-97
_cell_angle_alpha 90.00
_cell_angle_beta 97.3010(10)
_cell_angle_gamma 90.00
_cell_formula_units_Z 2
_cell_length_a 6.75700(10)
_cell_length_b 13.2078(2)
_cell_length_c 18.1298(3)
_cell_measurement_temperature 296(2)
_cell_volume 1604.88(4)
_computing_cell_refinement 'Bruker SMART'
_computing_data_collection 'Bruker SMART'
_computing_data_reduction 'Bruker SAINT'
_computing_molecular_graphics 'Bruker SHELXTL'
_computing_publication_material 'Bruker SHELXTL'
_computing_structure_refinement 'SHELXL-97 (Sheldrick, 1997)'
_computing_structure_solution 'SHELXS-97 (Sheldrick, 1990)'
_diffrn_ambient_temperature 296(2)
_diffrn_measured_fraction_theta_full 0.953
_diffrn_measured_fraction_theta_max 0.953
_diffrn_measurement_device_type 'CCD area detector'
_diffrn_measurement_method 'phi and omega scans'
_diffrn_radiation_monochromator graphite
_diffrn_radiation_source 'fine-focus sealed tube'
_diffrn_radiation_type CuK\a
_diffrn_radiation_wavelength 1.54178
_diffrn_reflns_av_R_equivalents 0.0000
_diffrn_reflns_av_sigmaI/netI 0.0799
_diffrn_reflns_limit_h_max 8
_diffrn_reflns_limit_h_min -8
_diffrn_reflns_limit_k_max 13
_diffrn_reflns_limit_k_min -15
_diffrn_reflns_limit_l_max 21
_diffrn_reflns_limit_l_min 0
_diffrn_reflns_number 4851
_diffrn_reflns_theta_full 70.43
_diffrn_reflns_theta_max 70.43
_diffrn_reflns_theta_min 2.46
_exptl_absorpt_coefficient_mu 9.500
_exptl_absorpt_correction_type none
_exptl_crystal_colour RED
_exptl_crystal_density_diffrn 1.668
_exptl_crystal_density_meas 0
_exptl_crystal_density_method 'not measured'
_exptl_crystal_description PRISMA
_exptl_crystal_F_000 816
_exptl_crystal_size_max 0.20
_exptl_crystal_size_mid 0.13
_exptl_crystal_size_min 0.07
_refine_diff_density_max 0.390
_refine_diff_density_min -0.197
_refine_diff_density_rms 0.051
_refine_ls_abs_structure_details 'Flack H D (1983), Acta Cryst. A39, 876-881'
_refine_ls_abs_structure_Flack -0.003(4)
_refine_ls_extinction_coef 0.00000(10)
_refine_ls_extinction_expression Fc^*^=kFc[1+0.001xFc^2^\l^3^/sin(2\q)]^-1/4^
_refine_ls_extinction_method SHELXL
_refine_ls_goodness_of_fit_ref 0.925
_refine_ls_hydrogen_treatment mixed
_refine_ls_matrix_type full
_refine_ls_number_parameters 419
_refine_ls_number_reflns 4851
_refine_ls_number_restraints 1
_refine_ls_restrained_S_all 0.925
_refine_ls_R_factor_all 0.0455
_refine_ls_R_factor_gt 0.0382
_refine_ls_shift/su_max 2.492
_refine_ls_shift/su_mean 0.006
_refine_ls_structure_factor_coef Fsqd
_refine_ls_weighting_details 'calc w=1/[\s^2^(Fo^2^)+(0.0000P)^2^+0.0000P] where P=(Fo^2^+2Fc^2^)/3'
_refine_ls_weighting_scheme calc
_refine_ls_wR_factor_gt 0.0856
_refine_ls_wR_factor_ref 0.0880
_reflns_number_gt 3963
_reflns_number_total 4851
_reflns_threshold_expression >2sigma(I)
_cod_data_source_file om0202064.cif
_cod_data_source_block blanca
_cod_depositor_comments
;
The following automatic conversions were performed:

'_symmetry_cell_setting' value 'Monoclinic' changed to 'monoclinic'
according to /home/saulius/struct/CIF-dictionaries/cif_core.dic
dictionary named 'cif_core.dic' version 2.4.1 from 2010-06-29.

Automatic conversion script
Id: cif_fix_values 1715 2011-07-08 13:25:40Z adriana 
;
_cod_original_sg_symbol_H-M P2(1)
_cod_database_code 4076882

loop_
_symmetry_equiv_pos_as_xyz
'x, y, z'
'-x, y+1/2, -z'

loop_
_atom_site_label
_atom_site_type_symbol
_atom_site_fract_x
_atom_site_fract_y
_atom_site_fract_z
_atom_site_U_iso_or_equiv
_atom_site_adp_type
_atom_site_occupancy
_atom_site_symmetry_multiplicity
_atom_site_calc_flag
_atom_site_refinement_flags
Co1 Co 0.45952(9) 0.25974(5) 0.20993(4) 0.04507(18) Uani 1 1 d .
Fe1 Fe -0.03848(12) 0.63588(5) 0.44147(3) 0.0549(2) Uani 1 1 d .
N1 N 0.1569(6) 0.4980(3) 0.0974(2) 0.0518(9) Uani 1 1 d .
H1A H 0.0278 0.4860 0.1018 0.062 Uiso 1 1 d R
N2 N -0.1255(5) 0.7474(3) 0.20729(17) 0.0452(7) Uani 1 1 d .
O1 O 0.3693(5) 0.5223(2) 0.2029(2) 0.0651(9) Uani 1 1 d .
C1 C 0.2325(6) 0.3587(3) 0.1810(3) 0.0485(11) Uani 1 1 d .
C2 C 0.2105(7) 0.2707(4) 0.1347(3) 0.0566(12) Uani 1 1 d .
H2 H 0.2072 0.2700 0.0805 0.068 Uiso 1 1 calc R
C3 C 0.1981(7) 0.1846(4) 0.1805(3) 0.0624(13) Uani 1 1 d .
H3 H 0.1842 0.1142 0.1636 0.075 Uiso 1 1 calc R
C4 C 0.2119(7) 0.2187(4) 0.2552(3) 0.0651(14) Uani 1 1 d .
H4 H 0.2099 0.1752 0.2990 0.078 Uiso 1 1 calc R
C5 C 0.2335(7) 0.3251(4) 0.2565(3) 0.0584(12) Uani 1 1 d .
H5 H 0.2474 0.3682 0.3008 0.070 Uiso 1 1 calc R
C6 C 0.7126(8) 0.3227(5) 0.1846(5) 0.087(2) Uani 1 1 d .
H6 H 0.7234 0.3876 0.1593 0.105 Uiso 1 1 calc R
C7 C 0.6862(9) 0.2318(6) 0.1516(4) 0.090(2) Uani 1 1 d .
H7 H 0.6732 0.2199 0.0978 0.108 Uiso 1 1 calc R
C8 C 0.6814(9) 0.1590(5) 0.2040(5) 0.090(2) Uani 1 1 d .
H8 H 0.6617 0.0866 0.1935 0.108 Uiso 1 1 calc R
C9 C 0.6996(8) 0.2000(6) 0.2716(4) 0.084(2) Uani 1 1 d .
H9 H 0.6992 0.1631 0.3185 0.101 Uiso 1 1 calc R
C10 C 0.7182(8) 0.3084(8) 0.2638(5) 0.113(3) Uani 1 1 d .
H10 H 0.7397 0.3595 0.3032 0.135 Uiso 1 1 calc R
C11 C 0.2616(6) 0.4669(3) 0.1617(2) 0.0474(10) Uani 1 1 d .
C12 C 0.1664(7) 0.6005(4) 0.0700(2) 0.0562(11) Uani 1 1 d .
H12A H 0.1544 0.5986 0.0161 0.067 Uiso 1 1 calc R
H12B H 0.2964 0.6285 0.0879 0.067 Uiso 1 1 calc R
C13 C 0.0071(7) 0.6706(3) 0.0929(2) 0.0513(11) Uani 1 1 d .
H13A H -0.1238 0.6436 0.0752 0.062 Uiso 1 1 calc R
H13B H 0.0188 0.7365 0.0703 0.062 Uiso 1 1 calc R
C14 C 0.0284(7) 0.6818(3) 0.1776(2) 0.0480(10) Uani 1 1 d .
H14A H 0.0228 0.6149 0.1993 0.058 Uiso 1 1 calc R
H14B H 0.1593 0.7096 0.1942 0.058 Uiso 1 1 calc R
C15 C -0.1135(9) 0.8544(4) 0.1817(3) 0.0669(14) Uani 1 1 d .
H15A H -0.1554 0.8579 0.1291 0.100 Uiso 1 1 calc R
H15B H 0.0216 0.8779 0.1921 0.100 Uiso 1 1 calc R
H15C H -0.1989 0.8961 0.2073 0.100 Uiso 1 1 calc R
C16 C -0.3310(7) 0.7070(4) 0.1857(3) 0.0648(13) Uani 1 1 d .
H16A H -0.4234 0.7434 0.2119 0.097 Uiso 1 1 calc R
H16B H -0.3343 0.6365 0.1981 0.097 Uiso 1 1 calc R
H16C H -0.3675 0.7153 0.1331 0.097 Uiso 1 1 calc R
C17 C -0.0801(6) 0.7485(3) 0.2925(2) 0.0470(9) Uani 1 1 d .
H17A H 0.0537 0.7748 0.3058 0.056 Uiso 1 1 calc R
H17B H -0.1717 0.7951 0.3119 0.056 Uiso 1 1 calc R
C18 C -0.0943(7) 0.6490(3) 0.3297(2) 0.0511(11) Uani 1 1 d .
C19 C 0.0637(10) 0.5788(4) 0.3490(3) 0.0745(16) Uani 1 1 d .
H19 H 0.2000 0.5838 0.3362 0.089 Uiso 1 1 calc R
C20 C -0.0137(14) 0.5008(4) 0.3909(3) 0.090(2) Uani 1 1 d .
H20 H 0.0637 0.4432 0.4130 0.108 Uiso 1 1 calc R
C21 C -0.2110(15) 0.5194(5) 0.3984(3) 0.099(2) Uani 1 1 d .
H21 H -0.2979 0.4771 0.4250 0.119 Uiso 1 1 calc R
C22 C -0.2662(9) 0.6112(5) 0.3585(3) 0.0706(15) Uani 1 1 d .
H22 H -0.3977 0.6435 0.3537 0.085 Uiso 1 1 calc R
C23 C -0.1353(13) 0.7295(10) 0.5167(6) 0.133(4) Uani 1 1 d .
H23 H -0.2715 0.7545 0.5177 0.160 Uiso 1 1 calc R
C24 C -0.046(3) 0.6387(9) 0.5519(4) 0.161(6) Uani 1 1 d .
H24 H -0.1099 0.5893 0.5816 0.193 Uiso 1 1 calc R
C25 C 0.145(2) 0.6385(9) 0.5378(5) 0.138(4) Uani 1 1 d .
H25 H 0.2462 0.5876 0.5547 0.165 Uiso 1 1 calc R
C26 C 0.1738(15) 0.7233(11) 0.4981(5) 0.127(4) Uani 1 1 d .
H26 H 0.3001 0.7415 0.4803 0.152 Uiso 1 1 calc R
C27 C 0.0140(19) 0.7753(5) 0.4860(4) 0.102(3) Uani 1 1 d .
H27 H 0.0005 0.8388 0.4578 0.122 Uiso 1 1 calc R
P1 P 0.3638(2) 0.93449(11) 0.03071(7) 0.0604(3) Uani 1 1 d .
P2 P 0.4287(2) 0.93795(10) 0.34456(8) 0.0645(3) Uani 1 1 d .
F1 F 0.5475(7) 0.9941(4) 0.0681(3) 0.1348(17) Uani 1 1 d .
F2 F 0.5088(7) 0.8495(3) 0.0085(2) 0.1152(14) Uani 1 1 d .
F3 F 0.3487(7) 0.8775(4) 0.10590(19) 0.1238(15) Uani 1 1 d .
F4 F 0.1775(6) 0.8713(4) -0.0094(2) 0.1050(12) Uani 1 1 d .
F5 F 0.2121(9) 1.0159(4) 0.0506(3) 0.156(2) Uani 1 1 d .
F6 F 0.3740(6) 0.9874(3) -0.04710(19) 0.1010(12) Uani 1 1 d .
F7 F 0.3634(17) 0.9715(5) 0.2650(3) 0.235(4) Uani 1 1 d .
F8 F 0.4433(5) 1.0538(2) 0.3680(2) 0.0896(10) Uani 1 1 d .
F9 F 0.6501(6) 0.9418(4) 0.3353(5) 0.194(3) Uani 1 1 d .
F10 F 0.4836(13) 0.9091(5) 0.4254(4) 0.215(4) Uani 1 1 d .
F11 F 0.4126(6) 0.8238(3) 0.3183(3) 0.1349(19) Uani 1 1 d .
F12 F 0.2088(6) 0.9338(4) 0.3572(4) 0.152(2) Uani 1 1 d .

loop_
_atom_site_aniso_label
_atom_site_aniso_U_11
_atom_site_aniso_U_22
_atom_site_aniso_U_33
_atom_site_aniso_U_23
_atom_site_aniso_U_13
_atom_site_aniso_U_12
Co1 0.0422(3) 0.0472(4) 0.0467(4) 0.0019(3) 0.0089(3) 0.0040(3)
Fe1 0.0810(5) 0.0475(4) 0.0353(3) 0.0010(3) 0.0040(3) -0.0059(4)
N1 0.054(2) 0.050(2) 0.051(2) 0.0000(17) 0.0064(18) 0.0058(16)
N2 0.0517(18) 0.0393(18) 0.0431(17) 0.0051(16) 0.0002(15) 0.0055(16)
O1 0.064(2) 0.052(2) 0.073(2) -0.0027(17) -0.0130(18) -0.0036(15)
C1 0.037(2) 0.053(3) 0.054(3) 0.000(2) 0.000(2) 0.0089(19)
C2 0.051(3) 0.055(3) 0.061(3) -0.007(2) -0.003(2) 0.003(2)
C3 0.046(3) 0.052(3) 0.088(4) -0.001(3) 0.003(3) -0.005(2)
C4 0.054(3) 0.063(3) 0.082(4) 0.021(3) 0.026(3) 0.004(2)
C5 0.053(3) 0.064(3) 0.062(3) -0.002(2) 0.021(2) 0.015(2)
C6 0.041(3) 0.084(5) 0.139(7) 0.047(5) 0.018(4) -0.004(3)
C7 0.060(3) 0.125(7) 0.087(4) -0.006(4) 0.016(3) 0.021(4)
C8 0.055(3) 0.069(4) 0.144(7) -0.002(4) 0.004(4) 0.023(3)
C9 0.047(3) 0.130(6) 0.072(4) 0.040(4) -0.006(3) -0.007(3)
C10 0.030(3) 0.160(8) 0.142(7) -0.094(6) -0.010(4) -0.009(3)
C11 0.044(2) 0.045(3) 0.053(3) -0.0067(19) 0.006(2) 0.0026(18)
C12 0.068(3) 0.057(3) 0.045(2) 0.0033(19) 0.014(2) 0.000(2)
C13 0.069(3) 0.045(2) 0.039(2) 0.0052(18) 0.007(2) 0.004(2)
C14 0.050(3) 0.054(3) 0.039(2) 0.0005(19) 0.005(2) 0.0023(19)
C15 0.092(4) 0.048(3) 0.063(3) 0.013(2) 0.015(3) 0.009(2)
C16 0.052(3) 0.087(4) 0.053(3) 0.002(2) -0.003(2) 0.001(2)
C17 0.058(2) 0.043(2) 0.0382(19) 0.0019(19) 0.0021(18) -0.001(2)
C18 0.070(3) 0.047(3) 0.0346(19) -0.0020(17) -0.001(2) 0.002(2)
C19 0.119(5) 0.065(3) 0.041(2) 0.006(2) 0.015(3) 0.033(3)
C20 0.171(7) 0.048(3) 0.050(3) 0.010(2) 0.017(4) 0.011(4)
C21 0.175(8) 0.069(4) 0.053(3) -0.004(3) 0.014(4) -0.053(5)
C22 0.082(4) 0.077(4) 0.050(3) 0.007(3) -0.003(3) -0.033(3)
C23 0.099(6) 0.189(11) 0.114(6) -0.102(7) 0.024(5) -0.005(6)
C24 0.327(16) 0.124(8) 0.047(3) -0.030(4) 0.080(7) -0.120(10)
C25 0.207(11) 0.135(8) 0.051(4) -0.019(5) -0.057(5) 0.047(8)
C26 0.105(6) 0.194(12) 0.076(5) -0.044(7) -0.005(5) -0.056(7)
C27 0.181(9) 0.061(4) 0.061(4) -0.016(3) 0.004(5) -0.021(5)
P1 0.0696(8) 0.0675(8) 0.0428(6) 0.0002(6) 0.0016(6) 0.0099(6)
P2 0.0636(8) 0.0484(7) 0.0843(9) -0.0054(7) 0.0206(7) -0.0015(6)
F1 0.144(4) 0.126(4) 0.120(3) -0.008(3) -0.037(3) -0.034(3)
F2 0.114(3) 0.129(4) 0.098(3) -0.016(2) -0.001(2) 0.051(3)
F3 0.126(3) 0.186(4) 0.0590(19) 0.043(2) 0.012(2) 0.029(3)
F4 0.090(3) 0.130(3) 0.090(2) 0.021(2) -0.007(2) -0.018(2)
F5 0.203(5) 0.174(5) 0.087(3) -0.017(3) 0.004(3) 0.115(4)
F6 0.131(3) 0.106(3) 0.066(2) 0.025(2) 0.012(2) -0.006(2)
F7 0.472(13) 0.138(5) 0.081(3) -0.004(3) -0.018(5) -0.060(6)
F8 0.091(2) 0.0574(19) 0.122(3) -0.0131(18) 0.017(2) -0.0026(16)
F9 0.094(3) 0.108(3) 0.396(11) -0.093(5) 0.092(5) -0.014(3)
F10 0.325(10) 0.139(6) 0.157(5) 0.060(4) -0.066(6) -0.047(5)
F11 0.099(3) 0.065(2) 0.247(6) -0.053(3) 0.047(3) -0.0076(19)
F12 0.092(3) 0.103(3) 0.271(7) -0.083(4) 0.064(4) -0.025(2)

loop_
_atom_type_symbol
_atom_type_description
_atom_type_scat_dispersion_real
_atom_type_scat_dispersion_imag
_atom_type_scat_source
C C 0.0181 0.0091 'International Tables Vol C Tables 4.2.6.8 and 6.1.1.4'
H H 0.0000 0.0000 'International Tables Vol C Tables 4.2.6.8 and 6.1.1.4'
N N 0.0311 0.0180 'International Tables Vol C Tables 4.2.6.8 and 6.1.1.4'
O O 0.0492 0.0322 'International Tables Vol C Tables 4.2.6.8 and 6.1.1.4'
F F 0.0727 0.0534 'International Tables Vol C Tables 4.2.6.8 and 6.1.1.4'
P P 0.2955 0.4335 'International Tables Vol C Tables 4.2.6.8 and 6.1.1.4'
Fe Fe -1.1336 3.1974 'International Tables Vol C Tables 4.2.6.8 and 6.1.1.4'
Co Co -2.3653 3.6143 'International Tables Vol C Tables 4.2.6.8 and 6.1.1.4'

loop_
_geom_angle_atom_site_label_1
_geom_angle_atom_site_label_2
_geom_angle_atom_site_label_3
_geom_angle
C10 Co1 C7 68.7(3)
C10 Co1 C6 42.3(3)
C7 Co1 C6 39.2(3)
C10 Co1 C9 42.3(3)
C7 Co1 C9 66.7(3)
C6 Co1 C9 68.8(2)
C10 Co1 C8 68.2(3)
C7 Co1 C8 39.4(3)
C6 Co1 C8 66.4(3)
C9 Co1 C8 38.6(3)
C10 Co1 C4 127.1(3)
C7 Co1 C4 152.8(3)
C6 Co1 C4 166.9(3)
C9 Co1 C4 108.5(2)
C8 Co1 C4 120.1(3)
C10 Co1 C5 108.5(3)
C7 Co1 C5 164.7(3)
C6 Co1 C5 128.9(3)
C9 Co1 C5 122.2(3)
C8 Co1 C5 155.0(3)
C4 Co1 C5 40.7(2)
C10 Co1 C1 120.3(3)
C7 Co1 C1 125.8(3)
C6 Co1 C1 108.2(2)
C9 Co1 C1 157.6(3)
C8 Co1 C1 162.1(3)
C4 Co1 C1 69.06(19)
C5 Co1 C1 41.47(19)
C10 Co1 C2 154.7(4)
C7 Co1 C2 106.4(2)
C6 Co1 C2 118.3(3)
C9 Co1 C2 160.4(3)
C8 Co1 C2 124.7(3)
C4 Co1 C2 68.7(2)
C5 Co1 C2 69.3(2)
C1 Co1 C2 41.20(19)
C10 Co1 C3 163.9(4)
C7 Co1 C3 117.9(3)
C6 Co1 C3 151.4(3)
C9 Co1 C3 124.5(3)
C8 Co1 C3 106.9(3)
C4 Co1 C3 40.9(2)
C5 Co1 C3 69.1(2)
C1 Co1 C3 69.2(2)
C2 Co1 C3 40.8(2)
C25 Fe1 C23 67.5(4)
C25 Fe1 C24 39.1(4)
C23 Fe1 C24 42.4(5)
C25 Fe1 C26 39.4(4)
C23 Fe1 C26 64.8(4)
C24 Fe1 C26 65.7(4)
C25 Fe1 C18 152.4(5)
C23 Fe1 C18 126.3(4)
C24 Fe1 C18 166.5(6)
C26 Fe1 C18 119.4(3)
C25 Fe1 C20 109.4(4)
C23 Fe1 C20 154.5(5)
C24 Fe1 C20 118.8(4)
C26 Fe1 C20 129.9(5)
C18 Fe1 C20 68.7(2)
C25 Fe1 C27 65.2(4)
C23 Fe1 C27 39.3(4)
C24 Fe1 C27 67.1(3)
C26 Fe1 C27 36.8(4)
C18 Fe1 C27 108.8(2)
C20 Fe1 C27 164.4(4)
C25 Fe1 C21 127.5(5)
C23 Fe1 C21 120.5(4)
C24 Fe1 C21 108.2(3)
C26 Fe1 C21 165.4(5)
C18 Fe1 C21 69.7(2)
C20 Fe1 C21 39.8(3)
C27 Fe1 C21 155.2(5)
C25 Fe1 C22 165.8(5)
C23 Fe1 C22 108.6(3)
C24 Fe1 C22 128.8(5)
C26 Fe1 C22 152.7(5)
C18 Fe1 C22 41.05(19)
C20 Fe1 C22 67.8(3)
C27 Fe1 C22 121.2(4)
C21 Fe1 C22 41.4(3)
C25 Fe1 C19 119.1(4)
C23 Fe1 C19 163.6(5)
C24 Fe1 C19 151.8(6)
C26 Fe1 C19 109.7(3)
C18 Fe1 C19 41.06(19)
C20 Fe1 C19 40.9(2)
C27 Fe1 C19 127.2(3)
C21 Fe1 C19 68.9(3)
C22 Fe1 C19 68.7(3)
C11 N1 C12 122.7(4)
C16 N2 C15 110.0(4)
C16 N2 C14 111.3(4)
C15 N2 C14 111.5(3)
C16 N2 C17 109.1(3)
C15 N2 C17 107.0(3)
C14 N2 C17 107.9(3)
C2 C1 C5 107.1(4)
C2 C1 C11 130.4(4)
C5 C1 C11 122.4(4)
C2 C1 Co1 69.4(2)
C5 C1 Co1 69.1(2)
C11 C1 Co1 124.0(3)
C3 C2 C1 108.5(4)
C3 C2 Co1 69.8(3)
C1 C2 Co1 69.4(2)
C2 C3 C4 107.7(4)
C2 C3 Co1 69.4(3)
C4 C3 Co1 69.3(3)
C5 C4 C3 108.9(5)
C5 C4 Co1 69.6(3)
C3 C4 Co1 69.9(3)
C4 C5 C1 107.7(5)
C4 C5 Co1 69.6(3)
C1 C5 Co1 69.4(2)
C7 C6 C10 108.2(6)
C7 C6 Co1 70.3(4)
C10 C6 Co1 68.5(3)
C6 C7 C8 109.6(6)
C6 C7 Co1 70.6(4)
C8 C7 Co1 70.9(4)
C9 C8 C7 110.5(6)
C9 C8 Co1 70.4(4)
C7 C8 Co1 69.7(3)
C8 C9 C10 108.2(6)
C8 C9 Co1 71.0(3)
C10 C9 Co1 68.3(4)
C6 C10 C9 103.5(6)
C6 C10 Co1 69.2(3)
C9 C10 Co1 69.3(3)
O1 C11 N1 123.7(4)
O1 C11 C1 121.2(4)
N1 C11 C1 115.1(4)
N1 C12 C13 114.4(4)
C12 C13 C14 110.7(4)
N2 C14 C13 115.7(3)
C18 C17 N2 115.6(4)
C19 C18 C22 107.7(5)
C19 C18 C17 126.7(5)
C22 C18 C17 125.4(4)
C19 C18 Fe1 70.1(3)
C22 C18 Fe1 70.1(3)
C17 C18 Fe1 121.1(3)
C20 C19 C18 106.7(6)
C20 C19 Fe1 69.0(3)
C18 C19 Fe1 68.8(3)
C21 C20 C19 110.5(6)
C21 C20 Fe1 70.2(4)
C19 C20 Fe1 70.1(3)
C20 C21 C22 107.0(5)
C20 C21 Fe1 69.9(4)
C22 C21 Fe1 69.7(3)
C18 C22 C21 108.0(6)
C18 C22 Fe1 68.8(3)
C21 C22 Fe1 68.9(3)
C27 C23 C24 105.0(8)
C27 C23 Fe1 70.9(4)
C24 C23 Fe1 68.8(4)
C25 C24 C23 105.8(8)
C25 C24 Fe1 70.4(4)
C23 C24 Fe1 68.8(4)
C24 C25 C26 107.7(10)
C24 C25 Fe1 70.5(5)
C26 C25 Fe1 70.6(4)
C27 C26 C25 111.1(9)
C27 C26 Fe1 71.9(4)
C25 C26 Fe1 69.9(5)
C26 C27 C23 110.3(9)
C26 C27 Fe1 71.3(5)
C23 C27 Fe1 69.9(4)
F1 P1 F5 93.6(3)
F1 P1 F3 90.0(3)
F5 P1 F3 90.7(3)
F1 P1 F2 89.1(3)
F5 P1 F2 177.3(3)
F3 P1 F2 89.6(3)
F1 P1 F6 92.4(2)
F5 P1 F6 90.3(3)
F3 P1 F6 177.3(3)
F2 P1 F6 89.3(2)
F1 P1 F4 178.5(3)
F5 P1 F4 87.8(3)
F3 P1 F4 90.6(3)
F2 P1 F4 89.5(3)
F6 P1 F4 87.0(2)
F10 P2 F7 176.3(5)
F10 P2 F9 89.5(5)
F7 P2 F9 93.2(5)
F10 P2 F12 88.3(4)
F7 P2 F12 89.0(5)
F9 P2 F12 177.7(4)
F10 P2 F11 92.9(4)
F7 P2 F11 89.5(3)
F9 P2 F11 91.7(2)
F12 P2 F11 88.8(2)
F10 P2 F8 89.1(3)
F7 P2 F8 88.5(3)
F9 P2 F8 88.2(2)
F12 P2 F8 91.3(2)
F11 P2 F8 178.0(3)

loop_
_geom_bond_atom_site_label_1
_geom_bond_atom_site_label_2
_geom_bond_distance
Co1 C10 1.997(5)
Co1 C7 2.003(6)
Co1 C6 2.006(5)
Co1 C9 2.011(6)
Co1 C8 2.018(5)
Co1 C4 2.029(5)
Co1 C5 2.029(4)
Co1 C1 2.033(4)
Co1 C2 2.032(4)
Co1 C3 2.037(5)
Fe1 C25 2.009(6)
Fe1 C23 2.011(7)
Fe1 C24 2.010(6)
Fe1 C26 2.017(7)
Fe1 C18 2.020(4)
Fe1 C20 2.022(6)
Fe1 C27 2.024(6)
Fe1 C21 2.026(6)
Fe1 C22 2.037(5)
Fe1 C19 2.037(5)
N1 C11 1.349(5)
N1 C12 1.446(6)
N2 C16 1.493(6)
N2 C15 1.492(6)
N2 C14 1.504(5)
N2 C17 1.536(5)
O1 C11 1.219(5)
C1 C2 1.430(7)
C1 C5 1.438(7)
C1 C11 1.490(7)
C2 C3 1.417(7)
C3 C4 1.420(8)
C4 C5 1.413(7)
C6 C7 1.343(10)
C6 C10 1.444(11)
C7 C8 1.355(10)
C8 C9 1.331(10)
C9 C10 1.447(10)
C12 C13 1.517(6)
C13 C14 1.530(6)
C17 C18 1.487(6)
C18 C19 1.423(7)
C18 C22 1.423(7)
C19 C20 1.419(8)
C20 C21 1.379(11)
C21 C22 1.437(9)
C23 C27 1.355(12)
C23 C24 1.454(16)
C24 C25 1.346(14)
C25 C26 1.359(15)
C26 C27 1.275(12)
P1 F1 1.551(4)
P1 F5 1.559(4)
P1 F3 1.572(4)
P1 F2 1.576(4)
P1 F6 1.584(3)
P1 F4 1.605(4)
P2 F10 1.514(6)
P2 F7 1.519(6)
P2 F9 1.527(4)
P2 F12 1.532(4)
P2 F11 1.580(4)
P2 F8 1.588(3)

loop_
_geom_torsion_atom_site_label_1
_geom_torsion_atom_site_label_2
_geom_torsion_atom_site_label_3
_geom_torsion_atom_site_label_4
_geom_torsion
C10 Co1 C1 C2 157.3(4)
C7 Co1 C1 C2 72.8(4)
C6 Co1 C1 C2 112.5(4)
C9 Co1 C1 C2 -169.1(5)
C8 Co1 C1 C2 43.2(9)
C4 Co1 C1 C2 -81.1(3)
C5 Co1 C1 C2 -118.7(4)
C3 Co1 C1 C2 -37.2(3)
C10 Co1 C1 C5 -84.0(4)
C7 Co1 C1 C5 -168.4(4)
C6 Co1 C1 C5 -128.8(4)
C9 Co1 C1 C5 -50.4(7)
C8 Co1 C1 C5 161.9(7)
C4 Co1 C1 C5 37.6(3)
C2 Co1 C1 C5 118.7(4)
C3 Co1 C1 C5 81.5(3)
C10 Co1 C1 C11 31.7(5)
C7 Co1 C1 C11 -52.8(5)
C6 Co1 C1 C11 -13.1(5)
C9 Co1 C1 C11 65.3(7)
C8 Co1 C1 C11 -82.4(9)
C4 Co1 C1 C11 153.3(4)
C5 Co1 C1 C11 115.7(5)
C2 Co1 C1 C11 -125.6(5)
C3 Co1 C1 C11 -162.8(5)
C5 C1 C2 C3 0.1(5)
C11 C1 C2 C3 176.7(4)
Co1 C1 C2 C3 59.0(3)
C5 C1 C2 Co1 -59.0(3)
C11 C1 C2 Co1 117.6(5)
C10 Co1 C2 C3 -171.3(6)
C7 Co1 C2 C3 113.9(4)
C6 Co1 C2 C3 154.5(4)
C9 Co1 C2 C3 47.7(8)
C8 Co1 C2 C3 74.8(4)
C4 Co1 C2 C3 -37.8(3)
C5 Co1 C2 C3 -81.6(3)
C1 Co1 C2 C3 -120.0(4)
C10 Co1 C2 C1 -51.3(7)
C7 Co1 C2 C1 -126.1(4)
C6 Co1 C2 C1 -85.6(4)
C9 Co1 C2 C1 167.7(6)
C8 Co1 C2 C1 -165.2(3)
C4 Co1 C2 C1 82.2(3)
C5 Co1 C2 C1 38.4(3)
C3 Co1 C2 C1 120.0(4)
C1 C2 C3 C4 0.1(5)
Co1 C2 C3 C4 58.9(3)
C1 C2 C3 Co1 -58.8(3)
C10 Co1 C3 C2 166.5(9)
C7 Co1 C3 C2 -82.8(4)
C6 Co1 C3 C2 -52.4(6)
C9 Co1 C3 C2 -162.5(4)
C8 Co1 C3 C2 -124.0(4)
C4 Co1 C3 C2 119.3(4)
C5 Co1 C3 C2 82.2(3)
C1 Co1 C3 C2 37.6(3)
C10 Co1 C3 C4 47.2(10)
C7 Co1 C3 C4 157.9(4)
C6 Co1 C3 C4 -171.6(5)
C9 Co1 C3 C4 78.3(4)
C8 Co1 C3 C4 116.8(4)
C5 Co1 C3 C4 -37.1(3)
C1 Co1 C3 C4 -81.7(3)
C2 Co1 C3 C4 -119.3(4)
C2 C3 C4 C5 -0.2(6)
Co1 C3 C4 C5 58.8(4)
C2 C3 C4 Co1 -59.0(3)
C10 Co1 C4 C5 74.5(5)
C7 Co1 C4 C5 -167.0(5)
C6 Co1 C4 C5 41.8(12)
C9 Co1 C4 C5 118.1(4)
C8 Co1 C4 C5 158.8(4)
C1 Co1 C4 C5 -38.3(3)
C2 Co1 C4 C5 -82.6(3)
C3 Co1 C4 C5 -120.3(5)
C10 Co1 C4 C3 -165.2(4)
C7 Co1 C4 C3 -46.7(7)
C6 Co1 C4 C3 162.1(9)
C9 Co1 C4 C3 -121.6(4)
C8 Co1 C4 C3 -81.0(4)
C5 Co1 C4 C3 120.3(5)
C1 Co1 C4 C3 82.0(3)
C2 Co1 C4 C3 37.7(3)
C3 C4 C5 C1 0.2(6)
Co1 C4 C5 C1 59.2(3)
C3 C4 C5 Co1 -59.0(4)
C2 C1 C5 C4 -0.2(5)
C11 C1 C5 C4 -177.1(4)
Co1 C1 C5 C4 -59.3(3)
C2 C1 C5 Co1 59.1(3)
C11 C1 C5 Co1 -117.8(4)
C10 Co1 C5 C4 -125.8(5)
C7 Co1 C5 C4 157.1(9)
C6 Co1 C5 C4 -168.8(4)
C9 Co1 C5 C4 -81.1(4)
C8 Co1 C5 C4 -47.9(7)
C1 Co1 C5 C4 119.1(5)
C2 Co1 C5 C4 81.0(4)
C3 Co1 C5 C4 37.2(3)
C10 Co1 C5 C1 115.0(4)
C7 Co1 C5 C1 38.0(11)
C6 Co1 C5 C1 72.1(4)
C9 Co1 C5 C1 159.8(3)
C8 Co1 C5 C1 -167.0(6)
C4 Co1 C5 C1 -119.1(5)
C2 Co1 C5 C1 -38.1(3)
C3 Co1 C5 C1 -81.9(3)
C10 Co1 C6 C7 119.8(6)
C9 Co1 C6 C7 78.7(5)
C8 Co1 C6 C7 36.9(4)
C4 Co1 C6 C7 159.6(9)
C5 Co1 C6 C7 -166.4(4)
C1 Co1 C6 C7 -124.9(4)
C2 Co1 C6 C7 -81.2(4)
C3 Co1 C6 C7 -45.2(6)
C7 Co1 C6 C10 -119.8(6)
C9 Co1 C6 C10 -41.1(4)
C8 Co1 C6 C10 -82.9(5)
C4 Co1 C6 C10 39.8(12)
C5 Co1 C6 C10 73.8(5)
C1 Co1 C6 C10 115.3(5)
C2 Co1 C6 C10 159.0(4)
C3 Co1 C6 C10 -165.0(5)
C10 C6 C7 C8 -2.2(7)
Co1 C6 C7 C8 -60.4(4)
C10 C6 C7 Co1 58.2(4)
C10 Co1 C7 C6 -38.8(5)
C9 Co1 C7 C6 -84.6(5)
C8 Co1 C7 C6 -119.9(6)
C4 Co1 C7 C6 -170.0(5)
C5 Co1 C7 C6 43.8(11)
C1 Co1 C7 C6 73.9(5)
C2 Co1 C7 C6 114.9(4)
C3 Co1 C7 C6 157.4(4)
C10 Co1 C7 C8 81.1(5)
C6 Co1 C7 C8 119.9(6)
C9 Co1 C7 C8 35.3(4)
C4 Co1 C7 C8 -50.1(8)
C5 Co1 C7 C8 163.7(8)
C1 Co1 C7 C8 -166.2(4)
C2 Co1 C7 C8 -125.2(4)
C3 Co1 C7 C8 -82.7(5)
C6 C7 C8 C9 1.4(7)
Co1 C7 C8 C9 -58.7(5)
C6 C7 C8 Co1 60.2(4)
C10 Co1 C8 C9 39.1(5)
C7 Co1 C8 C9 121.8(6)
C6 Co1 C8 C9 85.1(5)
C4 Co1 C8 C9 -82.1(5)
C5 Co1 C8 C9 -48.1(8)
C1 Co1 C8 C9 161.0(7)
C2 Co1 C8 C9 -165.8(4)
C3 Co1 C8 C9 -124.6(4)
C10 Co1 C8 C7 -82.6(5)
C6 Co1 C8 C7 -36.7(4)
C9 Co1 C8 C7 -121.8(6)
C4 Co1 C8 C7 156.1(4)
C5 Co1 C8 C7 -169.9(5)
C1 Co1 C8 C7 39.2(10)
C2 Co1 C8 C7 72.4(5)
C3 Co1 C8 C7 113.6(5)
C7 C8 C9 C10 -0.1(7)
Co1 C8 C9 C10 -58.4(4)
C7 C8 C9 Co1 58.3(4)
C10 Co1 C9 C8 -119.5(6)
C7 Co1 C9 C8 -36.0(4)
C6 Co1 C9 C8 -78.4(5)
C4 Co1 C9 C8 115.3(4)
C5 Co1 C9 C8 158.2(4)
C1 Co1 C9 C8 -164.8(5)
C2 Co1 C9 C8 37.0(9)
C3 Co1 C9 C8 72.8(5)
C7 Co1 C9 C10 83.5(5)
C6 Co1 C9 C10 41.1(4)
C8 Co1 C9 C10 119.5(6)
C4 Co1 C9 C10 -125.2(5)
C5 Co1 C9 C10 -82.3(5)
C1 Co1 C9 C10 -45.3(8)
C2 Co1 C9 C10 156.4(6)
C3 Co1 C9 C10 -167.7(4)
C7 C6 C10 C9 2.0(7)
Co1 C6 C10 C9 61.3(4)
C7 C6 C10 Co1 -59.3(4)
C8 C9 C10 C6 -1.2(7)
Co1 C9 C10 C6 -61.2(4)
C8 C9 C10 Co1 60.0(5)
C7 Co1 C10 C6 36.0(4)
C9 Co1 C10 C6 114.3(6)
C8 Co1 C10 C6 78.5(5)
C4 Co1 C10 C6 -169.5(4)
C5 Co1 C10 C6 -128.0(4)
C1 Co1 C10 C6 -84.0(4)
C2 Co1 C10 C6 -47.4(7)
C3 Co1 C10 C6 153.5(8)
C7 Co1 C10 C9 -78.3(5)
C6 Co1 C10 C9 -114.3(6)
C8 Co1 C10 C9 -35.8(4)
C4 Co1 C10 C9 76.2(5)
C5 Co1 C10 C9 117.8(4)
C1 Co1 C10 C9 161.8(4)
C2 Co1 C10 C9 -161.7(5)
C3 Co1 C10 C9 39.2(11)
C12 N1 C11 O1 1.6(7)
C12 N1 C11 C1 179.8(4)
C2 C1 C11 O1 -143.2(5)
C5 C1 C11 O1 33.0(7)
Co1 C1 C11 O1 -52.3(6)
C2 C1 C11 N1 38.6(6)
C5 C1 C11 N1 -145.2(4)
Co1 C1 C11 N1 129.5(4)
C11 N1 C12 C13 -92.9(5)
N1 C12 C13 C14 62.2(5)
C16 N2 C14 C13 59.9(5)
C15 N2 C14 C13 -63.3(5)
C17 N2 C14 C13 179.6(4)
C12 C13 C14 N2 -178.3(4)
C16 N2 C17 C18 58.1(5)
C15 N2 C17 C18 177.1(4)
C14 N2 C17 C18 -62.9(4)
N2 C17 C18 C19 92.4(5)
N2 C17 C18 C22 -93.6(5)
N2 C17 C18 Fe1 179.7(3)
C25 Fe1 C18 C19 53.2(8)
C23 Fe1 C18 C19 165.6(5)
C24 Fe1 C18 C19 -164.3(12)
C26 Fe1 C18 C19 86.7(6)
C20 Fe1 C18 C19 -38.1(4)
C27 Fe1 C18 C19 125.5(5)
C21 Fe1 C18 C19 -80.8(4)
C22 Fe1 C18 C19 -118.3(5)
C25 Fe1 C18 C22 171.5(7)
C23 Fe1 C18 C22 -76.1(5)
C24 Fe1 C18 C22 -46.0(13)
C26 Fe1 C18 C22 -155.0(6)
C20 Fe1 C18 C22 80.2(4)
C27 Fe1 C18 C22 -116.2(5)
C21 Fe1 C18 C22 37.5(4)
C19 Fe1 C18 C22 118.3(5)
C25 Fe1 C18 C17 -68.4(8)
C23 Fe1 C18 C17 44.0(6)
C24 Fe1 C18 C17 74.1(13)
C26 Fe1 C18 C17 -34.9(6)
C20 Fe1 C18 C17 -159.7(5)
C27 Fe1 C18 C17 3.9(6)
C21 Fe1 C18 C17 157.6(5)
C22 Fe1 C18 C17 120.1(5)
C19 Fe1 C18 C17 -121.6(5)
C22 C18 C19 C20 -1.5(6)
C17 C18 C19 C20 173.4(4)
Fe1 C18 C19 C20 58.8(4)
C22 C18 C19 Fe1 -60.3(3)
C17 C18 C19 Fe1 114.6(4)
C25 Fe1 C19 C20 86.5(7)
C23 Fe1 C19 C20 -163.7(11)
C24 Fe1 C19 C20 53.7(9)
C26 Fe1 C19 C20 128.8(6)
C18 Fe1 C19 C20 -118.7(6)
C27 Fe1 C19 C20 166.0(5)
C21 Fe1 C19 C20 -35.7(4)
C22 Fe1 C19 C20 -80.3(4)
C25 Fe1 C19 C18 -154.9(6)
C23 Fe1 C19 C18 -45.1(12)
C24 Fe1 C19 C18 172.3(7)
C26 Fe1 C19 C18 -112.5(6)
C20 Fe1 C19 C18 118.7(6)
C27 Fe1 C19 C18 -75.3(5)
C21 Fe1 C19 C18 83.0(4)
C22 Fe1 C19 C18 38.4(3)
C18 C19 C20 C21 0.0(7)
Fe1 C19 C20 C21 58.7(4)
C18 C19 C20 Fe1 -58.7(4)
C25 Fe1 C20 C21 125.9(6)
C23 Fe1 C20 C21 47.6(9)
C24 Fe1 C20 C21 84.0(7)
C26 Fe1 C20 C21 165.3(5)
C18 Fe1 C20 C21 -83.6(4)
C27 Fe1 C20 C21 -167.3(10)
C22 Fe1 C20 C21 -39.2(4)
C19 Fe1 C20 C21 -121.8(6)
C25 Fe1 C20 C19 -112.3(6)
C23 Fe1 C20 C19 169.4(8)
C24 Fe1 C20 C19 -154.2(6)
C26 Fe1 C20 C19 -72.9(6)
C18 Fe1 C20 C19 38.2(4)
C27 Fe1 C20 C19 -45.5(12)
C21 Fe1 C20 C19 121.8(6)
C22 Fe1 C20 C19 82.6(4)
C19 C20 C21 C22 1.5(7)
Fe1 C20 C21 C22 60.1(4)
C19 C20 C21 Fe1 -58.6(4)
C25 Fe1 C21 C20 -74.5(6)
C23 Fe1 C21 C20 -158.4(5)
C24 Fe1 C21 C20 -113.5(7)
C26 Fe1 C21 C20 -50.7(14)
C18 Fe1 C21 C20 80.6(3)
C27 Fe1 C21 C20 171.9(6)
C22 Fe1 C21 C20 117.8(5)
C19 Fe1 C21 C20 36.6(3)
C25 Fe1 C21 C22 167.7(5)
C23 Fe1 C21 C22 83.8(6)
C24 Fe1 C21 C22 128.7(7)
C26 Fe1 C21 C22 -168.6(12)
C18 Fe1 C21 C22 -37.2(3)
C20 Fe1 C21 C22 -117.8(5)
C27 Fe1 C21 C22 54.1(8)
C19 Fe1 C21 C22 -81.2(4)
C19 C18 C22 C21 2.5(5)
C17 C18 C22 C21 -172.5(4)
Fe1 C18 C22 C21 -57.9(4)
C19 C18 C22 Fe1 60.3(3)
C17 C18 C22 Fe1 -114.6(4)
C20 C21 C22 C18 -2.5(6)
Fe1 C21 C22 C18 57.8(3)
C20 C21 C22 Fe1 -60.3(4)
C25 Fe1 C22 C18 -163.9(13)
C23 Fe1 C22 C18 124.4(5)
C24 Fe1 C22 C18 167.5(6)
C26 Fe1 C22 C18 53.4(9)
C20 Fe1 C22 C18 -82.6(4)
C27 Fe1 C22 C18 83.1(5)
C21 Fe1 C22 C18 -120.3(6)
C19 Fe1 C22 C18 -38.4(3)
C25 Fe1 C22 C21 -43.5(15)
C23 Fe1 C22 C21 -115.3(6)
C24 Fe1 C22 C21 -72.2(7)
C26 Fe1 C22 C21 173.7(8)
C18 Fe1 C22 C21 120.3(6)
C20 Fe1 C22 C21 37.7(4)
C27 Fe1 C22 C21 -156.6(5)
C19 Fe1 C22 C21 81.9(5)
C25 Fe1 C23 C27 77.8(6)
C24 Fe1 C23 C27 115.4(8)
C26 Fe1 C23 C27 34.6(5)
C18 Fe1 C23 C27 -74.6(6)
C20 Fe1 C23 C27 165.9(7)
C21 Fe1 C23 C27 -160.8(6)
C22 Fe1 C23 C27 -116.9(6)
C19 Fe1 C23 C27 -39.4(14)
C25 Fe1 C23 C24 -37.6(6)
C26 Fe1 C23 C24 -80.8(7)
C18 Fe1 C23 C24 170.0(6)
C20 Fe1 C23 C24 50.5(11)
C27 Fe1 C23 C24 -115.4(8)
C21 Fe1 C23 C24 83.8(7)
C22 Fe1 C23 C24 127.7(7)
C19 Fe1 C23 C24 -154.8(11)
C27 C23 C24 C25 -1.0(8)
Fe1 C23 C24 C25 61.1(5)
C27 C23 C24 Fe1 -62.1(5)
C23 Fe1 C24 C25 -116.6(8)
C26 Fe1 C24 C25 -38.0(7)
C18 Fe1 C24 C25 -153.4(12)
C20 Fe1 C24 C25 85.6(8)
C27 Fe1 C24 C25 -78.3(7)
C21 Fe1 C24 C25 127.7(8)
C22 Fe1 C24 C25 169.3(6)
C19 Fe1 C24 C25 48.6(10)
C25 Fe1 C24 C23 116.6(8)
C26 Fe1 C24 C23 78.6(6)
C18 Fe1 C24 C23 -36.8(15)
C20 Fe1 C24 C23 -157.7(6)
C27 Fe1 C24 C23 38.3(5)
C21 Fe1 C24 C23 -115.6(7)
C22 Fe1 C24 C23 -74.1(6)
C19 Fe1 C24 C23 165.2(6)
C23 C24 C25 C26 1.0(8)
Fe1 C24 C25 C26 61.1(5)
C23 C24 C25 Fe1 -60.1(5)
C23 Fe1 C25 C24 40.7(6)
C26 Fe1 C25 C24 117.9(10)
C18 Fe1 C25 C24 167.0(7)
C20 Fe1 C25 C24 -112.2(8)
C27 Fe1 C25 C24 83.6(7)
C21 Fe1 C25 C24 -71.3(8)
C22 Fe1 C25 C24 -36.2(18)
C19 Fe1 C25 C24 -156.0(7)
C23 Fe1 C25 C26 -77.2(7)
C24 Fe1 C25 C26 -117.9(10)
C18 Fe1 C25 C26 49.1(10)
C20 Fe1 C25 C26 129.9(7)
C27 Fe1 C25 C26 -34.2(6)
C21 Fe1 C25 C26 170.8(7)
C22 Fe1 C25 C26 -154.1(13)
C19 Fe1 C25 C26 86.1(7)
C24 C25 C26 C27 -0.7(9)
Fe1 C25 C26 C27 60.3(6)
C24 C25 C26 Fe1 -61.0(6)
C25 Fe1 C26 C27 -121.5(9)
C23 Fe1 C26 C27 -36.8(6)
C24 Fe1 C26 C27 -83.7(7)
C18 Fe1 C26 C27 82.2(6)
C20 Fe1 C26 C27 168.1(5)
C21 Fe1 C26 C27 -151.7(13)
C22 Fe1 C26 C27 45.0(10)
C19 Fe1 C26 C27 126.4(5)
C23 Fe1 C26 C25 84.7(7)
C24 Fe1 C26 C25 37.7(7)
C18 Fe1 C26 C25 -156.3(6)
C20 Fe1 C26 C25 -70.5(7)
C27 Fe1 C26 C25 121.5(9)
C21 Fe1 C26 C25 -30.2(18)
C22 Fe1 C26 C25 166.4(7)
C19 Fe1 C26 C25 -112.1(7)
C25 C26 C27 C23 0.0(10)
Fe1 C26 C27 C23 59.2(5)
C25 C26 C27 Fe1 -59.1(6)
C24 C23 C27 C26 0.6(8)
Fe1 C23 C27 C26 -60.0(6)
C24 C23 C27 Fe1 60.7(5)
C25 Fe1 C27 C26 36.6(6)
C23 Fe1 C27 C26 120.9(8)
C24 Fe1 C27 C26 79.6(7)
C18 Fe1 C27 C26 -114.2(6)
C20 Fe1 C27 C26 -36.2(13)
C21 Fe1 C27 C26 163.5(7)
C22 Fe1 C27 C26 -157.8(6)
C19 Fe1 C27 C26 -72.1(6)
C25 Fe1 C27 C23 -84.3(6)
C24 Fe1 C27 C23 -41.4(7)
C26 Fe1 C27 C23 -120.9(8)
C18 Fe1 C27 C23 124.8(7)
C20 Fe1 C27 C23 -157.1(10)
C21 Fe1 C27 C23 42.5(10)
C22 Fe1 C27 C23 81.3(7)
C19 Fe1 C27 C23 167.0(6)
